data_7245134
loop_
_publ_author_name
'Li, Qi-Yao'
'Li, Mao-Fan'
'Chen, Xiao-Xian'
'Gong, Ya-Ping'
'Liu, De-Xuan'
'Xu, Wei-Jian'
'Zhang, Wei-Xiong'

_publ_section_title
;
 Near-room-temperature dielectric switch and thermal expansion anomaly in
 a new hybrid crystal: (Me2NH2)[CsFe(CN)5(NO)]
;
_journal_name_full CrystEngComm
_journal_paper_doi 10.1039/D2CE00754A
_journal_year 2022
_chemical_formula_moiety '0.25(C20 Cs4 Fe4 N24 O4), C2 H8 N'
_chemical_formula_sum 'C7 H8 Cs Fe N7 O'
_chemical_formula_weight 394.96
_space_group_crystal_system orthorhombic
_space_group_IT_number 63
_space_group_name_Hall '-B 2b 2'
_space_group_name_H-M_alt 'B m m b'
_atom_sites_solution_hydrogens geom
_audit_creation_date 2022-06-15
_audit_creation_method
;
Olex2 1.2
(compiled 2018.05.29 svn.r3508 for OlexSys, GUI svn.r5506)
;
_audit_update_record
;
2022-06-15 deposited with the CCDC.	2022-06-16 downloaded from the CCDC.
;
_cell_angle_alpha 90
_cell_angle_beta 90
_cell_angle_gamma 90
_cell_formula_units_Z 4
_cell_length_a 8.2860(3)
_cell_length_b 9.0586(4)
_cell_length_c 18.0168(7)
_cell_measurement_reflns_used 8044
_cell_measurement_temperature 293(2)
_cell_measurement_theta_max 30.0960
_cell_measurement_theta_min 3.3040
_cell_volume 1352.33(9)
_computing_cell_refinement 'CrysAlisPro 1.171.40.84a (Rigaku OD, 2020)'
_computing_data_collection 'CrysAlisPro 1.171.40.84a (Rigaku OD, 2020)'
_computing_data_reduction 'CrysAlisPro 1.171.40.84a (Rigaku OD, 2020)'
_computing_molecular_graphics 'Olex2 (Dolomanov et al., 2009)'
_computing_publication_material 'Olex2 (Dolomanov et al., 2009)'
_computing_structure_refinement 'ShelXL (Sheldrick, 2015)'
_computing_structure_solution 'ShelXT (Sheldrick, 2015)'
_diffrn_ambient_temperature 293(2)
_diffrn_measured_fraction_theta_full 0.997
_diffrn_measured_fraction_theta_max 0.998
_diffrn_measurement_device_type 'multiwire proportional'
_diffrn_measurement_method 'phi and omega scans'
_diffrn_radiation_type MoK\a
_diffrn_radiation_wavelength 0.71073
_diffrn_reflns_av_R_equivalents 0.0225
_diffrn_reflns_av_unetI/netI 0.0142
_diffrn_reflns_Laue_measured_fraction_full 0.997
_diffrn_reflns_Laue_measured_fraction_max 0.998
_diffrn_reflns_limit_h_max 11
_diffrn_reflns_limit_h_min -11
_diffrn_reflns_limit_k_max 12
_diffrn_reflns_limit_k_min -12
_diffrn_reflns_limit_l_max 22
_diffrn_reflns_limit_l_min -25
_diffrn_reflns_number 6738
_diffrn_reflns_point_group_measured_fraction_full 0.997
_diffrn_reflns_point_group_measured_fraction_max 0.998
_diffrn_reflns_theta_full 25.242
_diffrn_reflns_theta_max 29.995
_diffrn_reflns_theta_min 2.706
_exptl_absorpt_coefficient_mu 3.764
_exptl_absorpt_correction_T_max 1.00000
_exptl_absorpt_correction_T_min 0.66897
_exptl_absorpt_correction_type multi-scan
_exptl_absorpt_process_details
;
CrysAlisPro 1.171.40.84a (Rigaku Oxford Diffraction, 2020)
Empirical absorption correction using spherical harmonics,
implemented in SCALE3 ABSPACK scaling algorithm.
;
_exptl_crystal_colour 'clear red'
_exptl_crystal_colour_lustre clear
_exptl_crystal_colour_primary red
_exptl_crystal_density_diffrn 1.940
_exptl_crystal_description block
_exptl_crystal_F_000 752
_exptl_crystal_size_max 0.08
_exptl_crystal_size_mid 0.05
_exptl_crystal_size_min 0.04
_refine_diff_density_max 0.806
_refine_diff_density_min -0.565
_refine_diff_density_rms 0.126
_refine_ls_extinction_coef 0.0018(3)
_refine_ls_extinction_expression Fc^*^=kFc[1+0.001xFc^2^\l^3^/sin(2\q)]^-1/4^
_refine_ls_extinction_method 'SHELXL-2014/7 (Sheldrick 2014'
_refine_ls_goodness_of_fit_ref 1.106
_refine_ls_hydrogen_treatment constr
_refine_ls_matrix_type full
_refine_ls_number_parameters 92
_refine_ls_number_reflns 1108
_refine_ls_number_restraints 50
_refine_ls_restrained_S_all 1.128
_refine_ls_R_factor_all 0.0298
_refine_ls_R_factor_gt 0.0263
_refine_ls_shift/su_max 0.001
_refine_ls_shift/su_mean 0.000
_refine_ls_structure_factor_coef Fsqd
_refine_ls_weighting_details 'w=1/[\s^2^(Fo^2^)+(0.0388P)^2^+0.9483P] where P=(Fo^2^+2Fc^2^)/3'
_refine_ls_weighting_scheme calc
_refine_ls_wR_factor_gt 0.0678
_refine_ls_wR_factor_ref 0.0712
_reflns_Friedel_coverage 0.000
_reflns_number_gt 1005
_reflns_number_total 1108
_reflns_threshold_expression 'I > 2\s(I)'
_cod_data_source_file d2ce00754a2.cif
_cod_data_source_block new
_cod_database_code 7245134
_shelx_shelxl_version_number 2014/7
_shelx_space_group_comment
;
The symmetry employed for this shelxl refinement is uniquely defined
by the following loop, which should always be used as a source of
symmetry information in preference to the above space-group names.
They are only intended as comments.
;
_shelx_estimated_absorpt_t_max 0.705
_shelx_estimated_absorpt_t_min 0.705
_olex2_refinement_description
;
1. Fixed Uiso
 At 1.2 times of:
  All N(H,H) groups
 At 1.5 times of:
  All C(H,H,H) groups
2. Restrained distances
 N4-C4 = N4-C3
 1.5 with sigma of 0.02
 C4-C3
 2.55 with sigma of 0.02
 C1-N1 \\sim C1'-N1'
 with sigma of 0.02
 Fe1-N1 \\sim Fe1-N1'
 with sigma of 0.04
 Cs1-N1 \\sim Cs1-N1'
 with sigma of 0.02
 Cs1-C1 \\sim Cs1-C1'
 with sigma of 0.04
 Fe1-C1 \\sim Fe1-C1'
 with sigma of 0.02
3. Uiso/Uaniso restraints and constraints
C3 \\sim N4 \\sim C4: within 2A with sigma of 0.01 and sigma for terminal atoms
of 0.02
Uanis(N1') \\sim Ueq, Uanis(C1) \\sim Ueq, Uanis(C1') \\sim Ueq, Uanis(N1)
\\sim Ueq: with sigma of 0.02 and sigma for terminal atoms of 0.04
4. Rigid body (RIGU) restrains
 C1, N1
 with sigma for 1-2 distances of 0.001 and sigma for 1-3 distances of 0.001
 N1', C1'
 with sigma for 1-2 distances of 0.001 and sigma for 1-3 distances of 0.001
5. Others
 Sof(C1')=Sof(N1')=1-FVAR(1)
 Sof(C1)=Sof(N1)=FVAR(1)
 Fixed Sof: C3(0.25) H3A(0.25) H3B(0.25) H3C(0.25) N4(0.25) H4A(0.25)
 H4B(0.25) C4(0.25) H4C(0.25) H4D(0.25) H4E(0.25)
6.a Secondary CH2 refined with riding coordinates:
 N4(H4A,H4B)
6.b Idealised Me refined as rotating group:
 C3(H3A,H3B,H3C), C4(H4C,H4D,H4E)
;
_olex2_submission_special_instructions 'No special instructions were received'

loop_
_space_group_symop_operation_xyz
'x, y, z'
'-x, -y+1/2, z'
'x, -y, -z'
'-x, y+1/2, -z'
'x+1/2, y, z+1/2'
'-x+1/2, -y+1/2, z+1/2'
'x+1/2, -y, -z+1/2'
'-x+1/2, y+1/2, -z+1/2'
'-x, -y, -z'
'x, y-1/2, -z'
'-x, y, z'
'x, -y-1/2, z'
'-x+1/2, -y, -z+1/2'
'x+1/2, y-1/2, -z+1/2'
'-x+1/2, y, z+1/2'
'x+1/2, -y-1/2, z+1/2'

loop_
_atom_site_label
_atom_site_type_symbol
_atom_site_fract_x
_atom_site_fract_y
_atom_site_fract_z
_atom_site_U_iso_or_equiv
_atom_site_adp_type
_atom_site_occupancy
_atom_site_site_symmetry_order
_atom_site_calc_flag
_atom_site_refinement_flags_posn
_atom_site_refinement_flags_adp
_atom_site_refinement_flags_occupancy
_atom_site_disorder_assembly
_atom_site_disorder_group
Cs1 Cs 0.0000 -0.2500 0.55922(2) 0.04807(14) Uani 1 4 d DS T P . .
Fe1 Fe 0.5000 0.2500 0.58570(3) 0.03355(16) Uani 1 4 d DS T P . .
O1 O 0.5000 0.2500 0.4315(2) 0.097(2) Uani 1 4 d S T P . .
C2 C 0.5000 0.2500 0.6933(3) 0.0447(10) Uani 1 4 d S T P A .
N3 N 0.5000 0.2500 0.4945(2) 0.0520(10) Uani 1 4 d S T P A .
C1 C 0.3495(11) 0.0870(10) 0.5910(8) 0.057(2) Uani 0.529(18) 1 d D U . A 1
N2 N 0.5000 0.2500 0.7569(3) 0.0789(19) Uani 1 4 d S T P . .
N1 N 0.2011(10) 0.0495(13) 0.5979(4) 0.078(3) Uani 0.529(18) 1 d D U . A 1
C3 C 0.438(3) -0.355(4) 0.7545(12) 0.083(6) Uani 0.25 1 d D U . B -1
H3A H 0.5032 -0.4177 0.7238 0.124 Uiso 0.25 1 calc GR . . B -1
H3B H 0.3508 -0.3152 0.7257 0.124 Uiso 0.25 1 calc GR . . B -1
H3C H 0.3949 -0.4116 0.7951 0.124 Uiso 0.25 1 calc GR . . B -1
C1' C 0.3169(11) 0.1231(11) 0.5974(8) 0.052(2) Uani 0.471(18) 1 d D U . A 2
N1' N 0.2693(14) -0.0112(10) 0.6008(6) 0.082(3) Uani 0.471(18) 1 d D U . A 2
N4 N 0.535(2) -0.236(3) 0.7832(6) 0.111(6) Uani 0.25 1 d D U . B -1
H4A H 0.4766 -0.1923 0.8182 0.133 Uiso 0.25 1 calc R . . B -1
H4B H 0.6187 -0.2780 0.8061 0.133 Uiso 0.25 1 calc R . . B -1
C4 C 0.599(4) -0.122(4) 0.7377(15) 0.102(8) Uani 0.25 1 d D U . B -1
H4C H 0.5624 -0.1352 0.6876 0.152 Uiso 0.25 1 calc GR . . B -1
H4D H 0.7149 -0.1260 0.7389 0.152 Uiso 0.25 1 calc GR . . B -1
H4E H 0.5633 -0.0281 0.7559 0.152 Uiso 0.25 1 calc GR . . B -1

loop_
_atom_site_aniso_label
_atom_site_aniso_U_11
_atom_site_aniso_U_22
_atom_site_aniso_U_33
_atom_site_aniso_U_23
_atom_site_aniso_U_13
_atom_site_aniso_U_12
Cs1 0.04431(19) 0.0406(2) 0.0593(2) 0.000 0.000 0.000
Fe1 0.0277(3) 0.0377(3) 0.0352(3) 0.000 0.000 0.000
O1 0.157(6) 0.094(4) 0.041(2) 0.000 0.000 0.000
C2 0.050(2) 0.037(2) 0.047(2) 0.000 0.000 0.000
N3 0.057(2) 0.056(3) 0.043(2) 0.000 0.000 0.000
C1 0.057(3) 0.055(4) 0.059(4) -0.030(4) 0.016(3) -0.019(3)
N2 0.126(6) 0.067(4) 0.044(3) 0.000 0.000 0.000
N1 0.058(3) 0.083(6) 0.093(4) 0.008(4) 0.004(3) -0.027(3)
C3 0.101(14) 0.105(14) 0.042(7) -0.023(7) 0.013(7) -0.042(10)
C1' 0.049(4) 0.060(4) 0.047(4) -0.015(3) 0.007(3) -0.018(3)
N1' 0.067(5) 0.062(4) 0.117(6) -0.021(3) 0.020(4) -0.025(3)
N4 0.110(14) 0.124(14) 0.098(7) -0.030(12) -0.030(8) -0.032(15)
C4 0.119(17) 0.103(17) 0.083(15) 0.000(14) -0.014(13) -0.020(15)

loop_
_atom_type_symbol
_atom_type_description
_atom_type_scat_dispersion_real
_atom_type_scat_dispersion_imag
_atom_type_scat_source
C C 0.0033 0.0016 'International Tables Vol C Tables 4.2.6.8 and 6.1.1.4'
H H 0.0000 0.0000 'International Tables Vol C Tables 4.2.6.8 and 6.1.1.4'
Cs Cs -0.3680 2.1192 'International Tables Vol C Tables 4.2.6.8 and 6.1.1.4'
Fe Fe 0.3463 0.8444 'International Tables Vol C Tables 4.2.6.8 and 6.1.1.4'
N N 0.0061 0.0033 'International Tables Vol C Tables 4.2.6.8 and 6.1.1.4'
O O 0.0106 0.0060 'International Tables Vol C Tables 4.2.6.8 and 6.1.1.4'

loop_
_geom_angle_atom_site_label_1
_geom_angle_atom_site_label_2
_geom_angle_atom_site_label_3
_geom_angle
_geom_angle_site_symmetry_1
_geom_angle_site_symmetry_3
_geom_angle_publ_flag
N2 Cs1 N1 138.94(18) 13_556 10_556 y
N2 Cs1 N1 138.94(18) 13_556 4_546 y
N2 Cs1 N1 138.94(18) 13_556 9_556 y
N1 Cs1 N2 77.67(13) 11 13_556 y
N1 Cs1 N2 77.67(14) . 13_556 y
N1 Cs1 N2 77.67(13) 2_545 13_556 y
N1 Cs1 N2 77.67(13) 12 13_556 y
N1 Cs1 N1 112.7(4) 2_545 11 y
N1 Cs1 N1 109.69(16) . 10_556 y
N1 Cs1 N1 82.1(4) 10_556 9_556 y
N1 Cs1 N1 112.7(4) . 12 y
N1 Cs1 N1 142.3(2) 11 10_556 y
N1 Cs1 N1 62.0(3) 12 10_556 y
N1 Cs1 N1 155.3(3) . 2_545 y
N1 Cs1 N1 52.71(19) 4_546 10_556 y
N1 Cs1 N1 89.15(16) 2_545 10_556 y
N1 Cs1 N1 62.0(3) 11 9_556 y
N1 Cs1 N1 61.5(4) . 11 y
N1 Cs1 N1 61.5(4) 2_545 12 y
N1 Cs1 N1 155.3(3) 11 12 y
N1 Cs1 N1 89.15(16) . 9_556 y
N1 Cs1 N1 142.3(2) . 4_546 y
N1 Cs1 N1 142.3(2) 12 9_556 y
N1 Cs1 N1 62.0(3) 2_545 4_546 y
N1 Cs1 N1 57.9(3) 4_546 9_556 y
N1 Cs1 N1 109.69(16) 11 4_546 y
N1 Cs1 N1 89.15(16) 12 4_546 y
N1 Cs1 N1 109.69(16) 2_545 9_556 y
N1' Cs1 N2 76.46(18) 2_545 13_556 y
N1' Cs1 N2 76.46(18) 11 13_556 y
N1' Cs1 N2 76.46(18) 12 13_556 y
N1' Cs1 N2 76.46(18) . 13_556 y
N1' Cs1 N1' 152.9(4) . 2_545 y
N1' Cs1 N1' 152.9(4) 12 11 y
N1' Cs1 N1' 85.2(5) 2_545 11 y
N1' Cs1 N1' 88.5(5) 2_545 12 y
N1' Cs1 N1' 88.5(5) . 11 y
N1' Cs1 N1' 85.2(5) . 12 y
N3 Fe1 C2 180.0 . . y
N3 Fe1 C1 92.8(4) . . y
N3 Fe1 C1 92.8(4) . 2_655 y
N3 Fe1 C1 92.8(4) . 11_655 y
N3 Fe1 C1 92.8(4) . 12_565 y
N3 Fe1 C1' 96.3(4) . 2_655 y
N3 Fe1 C1' 96.3(4) . . y
N3 Fe1 C1' 96.3(4) . 11_655 y
N3 Fe1 C1' 96.3(4) . 12_565 y
C1 Fe1 C2 87.2(4) . . y
C1 Fe1 C2 87.2(4) 2_655 . y
C1 Fe1 C2 87.2(4) 12_565 . y
C1 Fe1 C2 87.2(4) 11_655 . y
C1 Fe1 C1 174.4(8) 11_655 12_565 y
C1 Fe1 C1 99.5(7) 2_655 11_655 y
C1 Fe1 C1 174.4(8) 2_655 . y
C1 Fe1 C1 99.5(7) 12_565 . y
C1 Fe1 C1 80.3(7) 11_655 . y
C1 Fe1 C1 80.3(7) 2_655 12_565 y
C1' Fe1 C2 83.7(4) 2_655 . y
C1' Fe1 C2 83.7(4) . . y
C1' Fe1 C2 83.7(4) 11_655 . y
C1' Fe1 C2 83.7(4) 12_565 . y
C1' Fe1 C1' 167.4(8) 2_655 . y
C1' Fe1 C1' 167.4(8) 11_655 12_565 y
C1' Fe1 C1' 73.8(7) 2_655 11_655 y
C1' Fe1 C1' 104.8(7) 2_655 12_565 y
C1' Fe1 C1' 73.8(7) 12_565 . y
C1' Fe1 C1' 104.8(7) 11_655 . y
N2 C2 Fe1 180.0 . . ?
O1 N3 Fe1 180.0 . . ?
N1 C1 Fe1 145.6(12) . . ?
C2 N2 Cs1 180.0 . 13_556 ?
Cs1 N1 Cs1 90.85(16) . 9_556 ?
C1 N1 Cs1 103.0(9) . 9_556 ?
C1 N1 Cs1 133.7(10) . . ?
H3A C3 H3B 109.5 . . ?
H3A C3 H3C 109.5 . . ?
H3B C3 H3C 109.5 . . ?
N4 C3 H3A 109.5 . . ?
N4 C3 H3B 109.5 . . ?
N4 C3 H3C 109.5 . . ?
N1' C1' Fe1 145.1(12) . . ?
C1' N1' Cs1 147.9(11) . . ?
C3 N4 H4A 106.6 . . ?
C3 N4 H4B 106.6 . . ?
H4A N4 H4B 106.5 . . ?
C4 N4 C3 123.1(13) . . ?
C4 N4 H4A 106.6 . . ?
C4 N4 H4B 106.6 . . ?
N4 C4 H4C 109.5 . . ?
N4 C4 H4D 109.5 . . ?
N4 C4 H4E 109.5 . . ?
H4C C4 H4D 109.5 . . ?
H4C C4 H4E 109.5 . . ?
H4D C4 H4E 109.5 . . ?

loop_
_geom_bond_atom_site_label_1
_geom_bond_atom_site_label_2
_geom_bond_distance
_geom_bond_site_symmetry_2
_geom_bond_publ_flag
Cs1 N2 3.314(5) 13_556 y
Cs1 N1 3.259(7) . y
Cs1 N1 3.753(10) 4_546 y
Cs1 N1 3.259(7) 12 y
Cs1 N1 3.259(7) 2_545 y
Cs1 N1 3.753(10) 10_556 y
Cs1 N1 3.259(7) 11 y
Cs1 N1 3.753(10) 9_556 y
Cs1 N1' 3.196(7) 12 y
Cs1 N1' 3.196(7) . y
Cs1 N1' 3.196(7) 2_545 y
Cs1 N1' 3.196(7) 11 y
Fe1 C2 1.939(5) . y
Fe1 N3 1.643(4) . y
Fe1 C1 1.935(7) 12_565 y
Fe1 C1 1.935(7) 2_655 y
Fe1 C1 1.935(7) . y
Fe1 C1 1.935(7) 11_655 y
Fe1 C1' 1.915(7) 11_655 y
Fe1 C1' 1.915(7) 2_655 y
Fe1 C1' 1.915(7) 12_565 y
Fe1 C1' 1.915(7) . y
O1 N3 1.136(6) . ?
C2 N2 1.145(7) . ?
C1 N1 1.282(10) . ?
N2 Cs1 3.314(5) 13_556 y
N1 Cs1 3.753(10) 9_556 y
C3 H3A 0.9600 . ?
C3 H3B 0.9600 . ?
C3 H3C 0.9600 . ?
C3 N4 1.439(16) . ?
C1' N1' 1.280(11) . ?
N4 H4A 0.8900 . ?
N4 H4B 0.8900 . ?
N4 C4 1.423(16) . ?
C4 H4C 0.9600 . ?
C4 H4D 0.9600 . ?
C4 H4E 0.9600 . ?

loop_
_geom_torsion_atom_site_label_1
_geom_torsion_atom_site_label_2
_geom_torsion_atom_site_label_3
_geom_torsion_atom_site_label_4
_geom_torsion
_geom_torsion_site_symmetry_1
_geom_torsion_site_symmetry_2
_geom_torsion_site_symmetry_3
_geom_torsion_site_symmetry_4
_geom_torsion_publ_flag
Fe1 C1 N1 Cs1 160.2(11) . . . . ?
Fe1 C1 N1 Cs1 56(2) . . . 9_556 ?
Fe1 C1' N1' Cs1 -141.8(13) . . . . ?
